data_1518391
loop_
_publ_author_name
'Zhao, Liang'
'Wang, Jinlian'
'Zheng, Hongyan'
'Li, Yun'
'Yang, Ke'
'Cheng, Bin'
'Jin, Xiaojie'
'Yao, Xiaojun'
'Zhai, Hongbin'

_publ_section_title
;
 Silver(I)-catalyzed ring-contractive rearrangement: a new entry to
 5-alkylidene-2-cyclopentenones.
;
_journal_issue 24
_journal_name_full 'Organic letters'
_journal_page_first 6378
_journal_page_last 6381
_journal_paper_doi 10.1021/ol503176y
_journal_volume 16
_journal_year 2014
_chemical_formula_moiety 'C12 H10 O'
_chemical_formula_sum 'C12 H10 O'
_chemical_formula_weight 170.20
_chemical_name_systematic
;
 ? 
;
_space_group_crystal_system monoclinic
_space_group_IT_number 14
_space_group_name_Hall '-P 2ybc'
_space_group_name_H-M_alt 'P 1 21/c 1'
_symmetry_space_group_name_Hall '-P 2ybc'
_symmetry_space_group_name_H-M 'P 1 21/c 1'
_atom_sites_solution_hydrogens geom
_atom_sites_solution_primary iterative
_atom_sites_solution_secondary difmap
_audit_creation_date 2013-04-12
_audit_creation_method
;
  Olex2 1.2
  (compiled Mar 21 2013 11:16:32, GUI svn.r4456)
;
_cell_angle_alpha 90.00
_cell_angle_beta 93.354(4)
_cell_angle_gamma 90.00
_cell_formula_units_Z 4
_cell_length_a 8.3452(4)
_cell_length_b 9.2128(3)
_cell_length_c 11.7930(5)
_cell_measurement_reflns_used 1447
_cell_measurement_temperature 193.24(10)
_cell_measurement_theta_max 26.6660
_cell_measurement_theta_min 3.6450
_cell_volume 905.12(7)
_computing_cell_refinement
;
CrysAlisPro, Agilent Technologies,
Version 1.171.36.28 (release 01-02-2013 CrysAlis171 .NET)
(compiled Feb  1 2013,16:14:44)
;
_computing_data_collection
;
CrysAlisPro, Agilent Technologies,
Version 1.171.36.28 (release 01-02-2013 CrysAlis171 .NET)
(compiled Feb  1 2013,16:14:44)
;
_computing_data_reduction
;
CrysAlisPro, Agilent Technologies,
Version 1.171.36.28 (release 01-02-2013 CrysAlis171 .NET)
(compiled Feb  1 2013,16:14:44)
;
_computing_molecular_graphics
;
O. V. Dolomanov, L. J. Bourhis, R. J. Gildea, J. A. K. Howard and H. Puschmann,
OLEX2: a complete structure solution, refinement and analysis program.
J. Appl. Cryst. (2009). 42, 339-341.
;
_computing_publication_material
;
O. V. Dolomanov, L. J. Bourhis, R. J. Gildea, J. A. K. Howard and H. Puschmann,
OLEX2: a complete structure solution, refinement and analysis program.
J. Appl. Cryst. (2009). 42, 339-341.
;
_computing_structure_refinement
;
SHELXL, G.M. Sheldrick, Acta Cryst.
(2008). A64, 112-122
;
_computing_structure_solution 'SUPERFLIP, J. Appl. Cryst. (2007) 40, 786-790'
_diffrn_ambient_temperature 193.24(10)
_diffrn_detector_area_resol_mean 16.0733
_diffrn_measured_fraction_theta_full 0.9975
_diffrn_measured_fraction_theta_max 0.8915
_diffrn_measurement_details
;
  1 omega  -98.00  -56.00   1.2000   10.0000
omega____ theta____ kappa____ phi______ frames
    -      -19.2137  178.0000 -150.0000 35

  2 omega   -1.00   68.60   1.2000   10.0000
omega____ theta____ kappa____ phi______ frames
    -       22.6512   57.0000 -150.0000 58

  3 omega   40.00   74.80   1.2000   10.0000
omega____ theta____ kappa____ phi______ frames
    -       22.6512  178.0000  120.0000 29

  4 omega  -41.00   -1.40   1.2000   10.0000
omega____ theta____ kappa____ phi______ frames
    -       22.6512  -38.0000  -90.0000 33

  5 omega   26.00   93.20   1.2000   10.0000
omega____ theta____ kappa____ phi______ frames
    -       22.6512   57.0000   90.0000 56
;
_diffrn_measurement_device_type 'SuperNova, Dual, Cu at zero, Eos'
_diffrn_measurement_method '\w scans'
_diffrn_orient_matrix_UB_11 -0.0840838000
_diffrn_orient_matrix_UB_12 0.0081493000
_diffrn_orient_matrix_UB_13 -0.0102540000
_diffrn_orient_matrix_UB_21 0.0131121000
_diffrn_orient_matrix_UB_22 0.0552511000
_diffrn_orient_matrix_UB_23 -0.0402959000
_diffrn_orient_matrix_UB_31 0.0007706000
_diffrn_orient_matrix_UB_32 -0.0529894000
_diffrn_orient_matrix_UB_33 -0.0436424000
_diffrn_radiation_monochromator mirror
_diffrn_radiation_type 'Mo K\a'
_diffrn_radiation_wavelength 0.7107
_diffrn_reflns_av_R_equivalents 0.0249
_diffrn_reflns_av_unetI/netI 0.0420
_diffrn_reflns_limit_h_max 7
_diffrn_reflns_limit_h_min -11
_diffrn_reflns_limit_k_max 11
_diffrn_reflns_limit_k_min -12
_diffrn_reflns_limit_l_max 15
_diffrn_reflns_limit_l_min -14
_diffrn_reflns_number 4007
_diffrn_reflns_theta_full 28.50
_diffrn_reflns_theta_max 28.50
_diffrn_reflns_theta_min 3.30
_diffrn_source 'SuperNova (Mo) X-ray Source'
_exptl_absorpt_coefficient_mu 0.078
_exptl_absorpt_correction_T_max 1.00000
_exptl_absorpt_correction_T_min 0.89218
_exptl_absorpt_correction_type multi-scan
_exptl_absorpt_process_details
;
CrysAlisPro, Agilent Technologies,
Version 1.171.36.28 (release 01-02-2013 CrysAlis171 .NET)
(compiled Feb  1 2013,16:14:44)
Empirical absorption correction using spherical harmonics,
 implemented in SCALE3 ABSPACK scaling algorithm.
;
_exptl_crystal_colour 'clear light colourless'
_exptl_crystal_density_diffrn 1.249
_exptl_crystal_density_method 'not measured'
_exptl_crystal_description block
_exptl_crystal_F_000 360
_exptl_crystal_size_max 0.29
_exptl_crystal_size_mid 0.26
_exptl_crystal_size_min 0.24
_refine_diff_density_max 0.134
_refine_diff_density_min -0.127
_refine_diff_density_rms 0.030
_refine_ls_extinction_coef 0.065(5)
_refine_ls_extinction_expression Fc^*^=kFc[1+0.001xFc^2^\l^3^/sin(2\q)]^-1/4^
_refine_ls_extinction_method SHELXL
_refine_ls_goodness_of_fit_ref 1.066
_refine_ls_hydrogen_treatment mixed
_refine_ls_matrix_type full
_refine_ls_number_parameters 127
_refine_ls_number_reflns 2046
_refine_ls_number_restraints 0
_refine_ls_restrained_S_all 1.066
_refine_ls_R_factor_all 0.0694
_refine_ls_R_factor_gt 0.0467
_refine_ls_shift/su_max 0.000
_refine_ls_shift/su_mean 0.000
_refine_ls_structure_factor_coef Fsqd
_refine_ls_weighting_details 'calc w=1/[\s^2^(Fo^2^)+(0.0327P)^2^+0.0990P] where P=(Fo^2^+2Fc^2^)/3'
_refine_ls_weighting_scheme calc
_refine_ls_wR_factor_gt 0.0956
_refine_ls_wR_factor_ref 0.1131
_reflns_number_gt 1440
_reflns_number_total 2046
_reflns_threshold_expression >2sigma(I)
_cod_data_source_file ol503176y_si_001.cif
_cod_data_source_block zhaoliang0411
_cod_depositor_comments 'Adding full bibliography for 1518390--1518391.cif.'
_cod_database_code 1518391
_reflns_odcompleteness_completeness 99.75
_reflns_odcompleteness_iscentric 1
_reflns_odcompleteness_theta 26.32
_olex2_refinement_description
;
1. Fixed Uiso
 At 1.2 times of:
  All C(H) groups
2.a Aromatic/amide H refined with riding coordinates:
 C1(H1), C2(H2), C3(H3), C4(H4), C5(H5), C7(H7), C10(H10), C11(H11)
;

loop_
_space_group_symop_id
_space_group_symop_operation_xyz
1 'x, y, z'
2 '-x, y+1/2, -z+1/2'
3 '-x, -y, -z'
4 'x, -y-1/2, z-1/2'

loop_
_atom_site_label
_atom_site_type_symbol
_atom_site_fract_x
_atom_site_fract_y
_atom_site_fract_z
_atom_site_U_iso_or_equiv
_atom_site_adp_type
_atom_site_occupancy
_atom_site_symmetry_multiplicity
_atom_site_calc_flag
_atom_site_refinement_flags
O1 O 0.69493(14) 0.35444(12) 0.44561(11) 0.0667(4) Uani 1 1 d .
C1 C 0.1744(2) 0.30020(17) 0.65808(14) 0.0540(4) Uani 1 1 d .
H1 H 0.1600 0.3682 0.6001 0.065 Uiso 1 1 calc R
C2 C 0.0454(2) 0.25984(19) 0.71886(16) 0.0616(5) Uani 1 1 d .
H2 H -0.0552 0.3000 0.7010 0.074 Uiso 1 1 calc R
C3 C 0.0644(2) 0.16074(18) 0.80569(16) 0.0636(5) Uani 1 1 d .
H3 H -0.0233 0.1323 0.8455 0.076 Uiso 1 1 calc R
C4 C 0.2143(2) 0.10384(18) 0.83329(15) 0.0627(5) Uani 1 1 d .
H4 H 0.2280 0.0384 0.8931 0.075 Uiso 1 1 calc R
C5 C 0.3440(2) 0.14302(17) 0.77301(14) 0.0551(4) Uani 1 1 d .
H5 H 0.4446 0.1042 0.7929 0.066 Uiso 1 1 calc R
C6 C 0.32615(19) 0.24041(15) 0.68229(13) 0.0459(4) Uani 1 1 d .
C7 C 0.45516(19) 0.27645(16) 0.60850(14) 0.0492(4) Uani 1 1 d .
H7 H 0.4465 0.3658 0.5720 0.059 Uiso 1 1 calc R
C8 C 0.58367(18) 0.19751(15) 0.58684(13) 0.0462(4) Uani 1 1 d .
C9 C 0.69165(19) 0.23797(17) 0.49551(14) 0.0508(4) Uani 1 1 d .
C10 C 0.7908(2) 0.10996(18) 0.47678(16) 0.0608(5) Uani 1 1 d .
H10 H 0.8650 0.1021 0.4212 0.073 Uiso 1 1 calc R
C11 C 0.7594(2) 0.00759(18) 0.55029(16) 0.0632(5) Uani 1 1 d .
H11 H 0.8097 -0.0825 0.5523 0.076 Uiso 1 1 calc R
C12 C 0.6355(2) 0.05045(18) 0.62978(16) 0.0544(5) Uani 1 1 d .
H12A H 0.546(2) -0.0210(17) 0.6296(13) 0.059(5) Uiso 1 1 d .
H12B H 0.683(2) 0.0548(18) 0.7066(15) 0.069(5) Uiso 1 1 d .

loop_
_atom_site_aniso_label
_atom_site_aniso_U_11
_atom_site_aniso_U_22
_atom_site_aniso_U_33
_atom_site_aniso_U_23
_atom_site_aniso_U_13
_atom_site_aniso_U_12
O1 0.0696(8) 0.0576(7) 0.0743(9) 0.0134(6) 0.0163(7) 0.0009(6)
C1 0.0603(10) 0.0508(9) 0.0511(9) -0.0007(7) 0.0059(8) 0.0089(8)
C2 0.0564(10) 0.0634(10) 0.0655(12) -0.0083(9) 0.0077(9) 0.0063(9)
C3 0.0705(12) 0.0577(10) 0.0646(12) -0.0075(9) 0.0207(10) -0.0111(9)
C4 0.0837(13) 0.0541(10) 0.0514(10) 0.0030(8) 0.0125(10) -0.0020(9)
C5 0.0621(11) 0.0546(9) 0.0485(9) -0.0006(8) 0.0027(8) 0.0030(8)
C6 0.0548(9) 0.0389(7) 0.0441(8) -0.0044(7) 0.0031(7) -0.0007(7)
C7 0.0553(9) 0.0409(8) 0.0514(9) 0.0023(7) 0.0025(7) 0.0009(7)
C8 0.0483(8) 0.0411(8) 0.0487(9) 0.0002(7) -0.0012(7) -0.0007(7)
C9 0.0466(9) 0.0491(9) 0.0563(10) -0.0024(8) -0.0011(8) -0.0022(7)
C10 0.0530(10) 0.0615(10) 0.0685(12) -0.0075(9) 0.0092(9) 0.0065(9)
C11 0.0575(10) 0.0505(9) 0.0807(13) -0.0045(9) -0.0029(9) 0.0112(8)
C12 0.0545(10) 0.0453(9) 0.0627(11) 0.0034(8) -0.0031(9) 0.0029(8)

loop_
_atom_type_symbol
_atom_type_description
_atom_type_scat_dispersion_real
_atom_type_scat_dispersion_imag
_atom_type_scat_source
C C 0.0033 0.0016 'International Tables Vol C Tables 4.2.6.8 and 6.1.1.4'
H H 0.0000 0.0000 'International Tables Vol C Tables 4.2.6.8 and 6.1.1.4'
O O 0.0106 0.0060 'International Tables Vol C Tables 4.2.6.8 and 6.1.1.4'

loop_
_geom_angle_atom_site_label_1
_geom_angle_atom_site_label_2
_geom_angle_atom_site_label_3
_geom_angle
C2 C1 H1 119.5
C2 C1 C6 120.94(16)
C6 C1 H1 119.5
C1 C2 H2 119.8
C3 C2 C1 120.46(17)
C3 C2 H2 119.8
C2 C3 H3 120.3
C2 C3 C4 119.50(17)
C4 C3 H3 120.3
C3 C4 H4 119.7
C5 C4 C3 120.56(16)
C5 C4 H4 119.7
C4 C5 H5 119.6
C4 C5 C6 120.78(16)
C6 C5 H5 119.6
C1 C6 C5 117.69(14)
C1 C6 C7 118.68(14)
C5 C6 C7 123.54(14)
C6 C7 H7 115.9
C8 C7 C6 128.26(14)
C8 C7 H7 115.9
C7 C8 C9 121.94(14)
C7 C8 C12 130.31(15)
C9 C8 C12 107.15(13)
O1 C9 C8 126.68(14)
O1 C9 C10 127.16(16)
C10 C9 C8 106.16(14)
C9 C10 H10 125.0
C11 C10 C9 109.94(16)
C11 C10 H10 125.0
C10 C11 H11 123.3
C10 C11 C12 113.37(15)
C12 C11 H11 123.3
C8 C12 H12A 113.2(9)
C8 C12 H12B 111.8(10)
C11 C12 C8 102.94(14)
C11 C12 H12A 111.9(9)
C11 C12 H12B 109.9(10)
H12A C12 H12B 107.1(13)

loop_
_geom_bond_atom_site_label_1
_geom_bond_atom_site_label_2
_geom_bond_distance
O1 C9 1.2249(18)
C1 H1 0.9300
C1 C2 1.379(2)
C1 C6 1.395(2)
C2 H2 0.9300
C2 C3 1.374(2)
C3 H3 0.9300
C3 C4 1.378(2)
C4 H4 0.9300
C4 C5 1.377(2)
C5 H5 0.9300
C5 C6 1.398(2)
C6 C7 1.462(2)
C7 H7 0.9300
C7 C8 1.333(2)
C8 C9 1.491(2)
C8 C12 1.501(2)
C9 C10 1.465(2)
C10 H10 0.9300
C10 C11 1.318(2)
C11 H11 0.9300
C11 C12 1.489(2)
C12 H12A 0.996(16)
C12 H12B 0.968(18)

loop_
_geom_torsion_atom_site_label_1
_geom_torsion_atom_site_label_2
_geom_torsion_atom_site_label_3
_geom_torsion_atom_site_label_4
_geom_torsion
O1 C9 C10 C11 176.77(17)
C1 C2 C3 C4 1.3(3)
C1 C6 C7 C8 -152.31(17)
C2 C1 C6 C5 -2.5(2)
C2 C1 C6 C7 174.26(14)
C2 C3 C4 C5 -1.5(3)
C3 C4 C5 C6 -0.4(2)
C4 C5 C6 C1 2.4(2)
C4 C5 C6 C7 -174.28(14)
C5 C6 C7 C8 24.3(3)
C6 C1 C2 C3 0.8(3)
C6 C7 C8 C9 170.06(15)
C6 C7 C8 C12 0.2(3)
C7 C8 C9 O1 13.8(3)
C7 C8 C9 C10 -165.46(15)
C7 C8 C12 C11 164.66(18)
C8 C9 C10 C11 -4.0(2)
C9 C8 C12 C11 -6.38(17)
C9 C10 C11 C12 -0.2(2)
C10 C11 C12 C8 4.2(2)
C12 C8 C9 O1 -174.26(17)
C12 C8 C9 C10 6.49(18)
